data_7061746
loop_
_publ_author_name
'Turcio-Garc\'ia, Luis \'Angel'
'Vald\'es, Hugo'
'Hern\'andez-Ortega, Sim\'on'
'Canseco-Gonzalez, Daniel'
'Morales-Morales, David'

_publ_section_title
;
 Arylation of aldehydes catalyzed by fluorinated NHC--Rh(i) complexes
;
_journal_issue 35
_journal_name_full 'New Journal of Chemistry'
_journal_page_first 16789
_journal_page_last 16800
_journal_paper_doi 10.1039/D2NJ02949A
_journal_volume 46
_journal_year 2022
_chemical_formula_sum 'C22 H21 Cl F3 N2 Rh'
_chemical_formula_weight 508.77
_space_group_crystal_system triclinic
_space_group_IT_number 2
_space_group_name_Hall '-P 1'
_space_group_name_H-M_alt 'P -1'
_atom_sites_solution_hydrogens geom
_audit_creation_method SHELXL-2018/3
_audit_update_record
;
2022-06-14 deposited with the CCDC.	2022-08-01 downloaded from the CCDC.
;
_cell_angle_alpha 82.7040(10)
_cell_angle_beta 81.8720(11)
_cell_angle_gamma 79.7322(9)
_cell_formula_units_Z 2
_cell_length_a 7.7909(2)
_cell_length_b 8.3058(2)
_cell_length_c 16.6081(5)
_cell_measurement_reflns_used 9824
_cell_measurement_temperature 298(2)
_cell_measurement_theta_max 25.35
_cell_measurement_theta_min 2.49
_cell_volume 1041.14(5)
_computing_cell_refinement 'APEX3 v2016.1 (Bruker, 2014)'
_computing_data_collection 'APEX3 v2016.1 (Bruker, 2014)'
_computing_data_reduction 'SAINT V8.37A  (Bruker, 2014)'
_computing_molecular_graphics 'Ortep-3 Ver 2.02 L.J. Farrugia (1997) J. Appl. Cryst. 30, 565'
_computing_publication_material 'SHELXL-2014/7 (Sheldrick, 2014)'
_computing_structure_refinement 'SHELXL-2018/3 (Sheldrick, 2018)'
_computing_structure_solution 'SHELXS-2014 (Bruker, 2014)'
_diffrn_ambient_temperature 298(2)
_diffrn_detector_area_resol_mean 52.0833
_diffrn_measured_fraction_theta_full 1.000
_diffrn_measured_fraction_theta_max 0.999
_diffrn_measurement_device_type 'Bruker D8 Venture \k-geometry diffractometer 208039-01'
_diffrn_measurement_method \w-scans
_diffrn_radiation_type MoK\a
_diffrn_radiation_wavelength 0.71073
_diffrn_reflns_av_R_equivalents 0.0178
_diffrn_reflns_av_unetI/netI 0.0112
_diffrn_reflns_Laue_measured_fraction_full 1.000
_diffrn_reflns_Laue_measured_fraction_max 0.999
_diffrn_reflns_limit_h_max 9
_diffrn_reflns_limit_h_min -9
_diffrn_reflns_limit_k_max 10
_diffrn_reflns_limit_k_min -9
_diffrn_reflns_limit_l_max 19
_diffrn_reflns_limit_l_min -19
_diffrn_reflns_number 24061
_diffrn_reflns_point_group_measured_fraction_full 1.000
_diffrn_reflns_point_group_measured_fraction_max 0.999
_diffrn_reflns_theta_full 25.242
_diffrn_reflns_theta_max 25.368
_diffrn_reflns_theta_min 2.491
_diffrn_source 'micro-focus X-ray source'
_exptl_absorpt_coefficient_mu 0.985
_exptl_absorpt_correction_T_max 0.7452
_exptl_absorpt_correction_T_min 0.6605
_exptl_absorpt_correction_type multi-scan
_exptl_absorpt_process_details
; 
 SADABS 2016/2: Krause, L., Herbst-Irmer, R., Sheldrick G.M. & Stalke D., 
 J. Appl. Cryst. 48 (2015) 3-10 
;
_exptl_crystal_colour yellow
_exptl_crystal_density_diffrn 1.623
_exptl_crystal_description Prism
_exptl_crystal_F_000 512
_exptl_crystal_size_max 0.435
_exptl_crystal_size_mid 0.160
_exptl_crystal_size_min 0.114
_refine_diff_density_max 0.476
_refine_diff_density_min -0.291
_refine_diff_density_rms 0.054
_refine_ls_extinction_method none
_refine_ls_goodness_of_fit_ref 1.122
_refine_ls_hydrogen_treatment constr
_refine_ls_matrix_type full
_refine_ls_number_parameters 290
_refine_ls_number_reflns 3809
_refine_ls_number_restraints 90
_refine_ls_restrained_S_all 1.144
_refine_ls_R_factor_all 0.0261
_refine_ls_R_factor_gt 0.0246
_refine_ls_shift/su_max 0.001
_refine_ls_shift/su_mean 0.000
_refine_ls_structure_factor_coef Fsqd
_refine_ls_weighting_details 'w=1/[\s^2^(Fo^2^)+(0.0331P)^2^+0.5278P] where P=(Fo^2^+2Fc^2^)/3'
_refine_ls_weighting_scheme calc
_refine_ls_wR_factor_gt 0.0628
_refine_ls_wR_factor_ref 0.0643
_reflns_Friedel_coverage 0.000
_reflns_number_gt 3614
_reflns_number_total 3809
_reflns_threshold_expression 'I > 2\s(I)'
_cod_data_source_file d2nj02949a2.cif
_cod_data_source_block compound-10
_cod_depositor_comments 'Adding full bibliography for 7061740--7061746.cif.'
_cod_database_code 7061746
_shelx_shelxl_version_number 2018/3
_shelx_space_group_comment
; 
The symmetry employed for this shelxl refinement is uniquely defined 
by the following loop, which should always be used as a source of 
symmetry information in preference to the above space-group names. 
They are only intended as comments. 
;
_shelx_estimated_absorpt_t_min 0.674
_shelx_estimated_absorpt_t_max 0.896

loop_
_space_group_symop_operation_xyz
'x, y, z'
'-x, -y, -z'

loop_
_atom_site_label
_atom_site_type_symbol
_atom_site_fract_x
_atom_site_fract_y
_atom_site_fract_z
_atom_site_U_iso_or_equiv
_atom_site_adp_type
_atom_site_occupancy
_atom_site_site_symmetry_order
_atom_site_calc_flag
_atom_site_refinement_flags_posn
_atom_site_refinement_flags_adp
_atom_site_refinement_flags_occupancy
_atom_site_disorder_assembly
_atom_site_disorder_group
Rh1 Rh 0.17384(2) 0.86916(2) 0.20828(2) 0.04182(8) Uani 1 1 d . . . . .
Cl1 Cl 0.36993(9) 1.04220(8) 0.23104(4) 0.05944(16) Uani 1 1 d . . . . .
N2 N 0.4593(3) 0.5673(2) 0.23234(12) 0.0483(4) Uani 1 1 d . . . . .
N9 N 0.4872(2) 0.6801(2) 0.10949(12) 0.0449(4) Uani 1 1 d . . . . .
C1 C 0.3842(3) 0.6948(3) 0.18243(15) 0.0444(5) Uani 1 1 d . . . . .
C3 C 0.6048(3) 0.4753(3) 0.19220(17) 0.0566(6) Uani 1 1 d . . . . .
H3 H 0.675234 0.382863 0.214663 0.068 Uiso 1 1 calc R U . . .
C4 C 0.6247(3) 0.5452(3) 0.11451(16) 0.0520(6) Uani 1 1 d . . . . .
C5 C 0.7433(4) 0.5162(3) 0.04182(19) 0.0651(7) Uani 1 1 d . . . . .
H5 H 0.835973 0.428546 0.042633 0.078 Uiso 1 1 calc R U . . .
C6 C 0.7210(4) 0.6148(4) -0.02699(19) 0.0680(8) Uani 1 1 d . . . . .
H6 H 0.798128 0.594621 -0.074067 0.082 Uiso 1 1 calc R U . . .
C7 C 0.5806(4) 0.7507(3) -0.02951(17) 0.0613(7) Uani 1 1 d . . . . .
H7 H 0.567438 0.818502 -0.078053 0.074 Uiso 1 1 calc R U . . .
C8 C 0.4672(3) 0.7816(3) 0.03758(15) 0.0524(6) Uani 1 1 d . . . . .
H8 H 0.375992 0.870493 0.035722 0.063 Uiso 1 1 calc R U . . .
C10 C 0.3932(3) 0.5331(3) 0.31669(15) 0.0518(6) Uani 1 1 d . . . . .
C11 C 0.3569(3) 0.6581(3) 0.36687(16) 0.0543(6) Uani 1 1 d . . . . .
H11 H 0.379029 0.763180 0.347020 0.065 Uiso 1 1 calc R U . . .
C12 C 0.2873(4) 0.6244(4) 0.44689(17) 0.0667(7) Uani 1 1 d . . . . .
C13 C 0.2559(5) 0.4682(5) 0.4769(2) 0.0896(11) Uani 1 1 d . . . . .
H13 H 0.207723 0.446687 0.530855 0.107 Uiso 1 1 calc R U . . .
C14 C 0.2962(6) 0.3457(4) 0.4264(2) 0.0968(12) Uani 1 1 d . . . . .
H14 H 0.277872 0.239740 0.446737 0.116 Uiso 1 1 calc R U . . .
C15 C 0.3636(5) 0.3768(4) 0.3458(2) 0.0760(9) Uani 1 1 d . . . . .
H15 H 0.388742 0.293109 0.311586 0.091 Uiso 1 1 calc R U . . .
C16 C 0.2374(6) 0.7601(5) 0.5006(2) 0.0970(11) Uani 1 1 d D U . . .
F1 F 0.0769(6) 0.8383(6) 0.4920(3) 0.1550(17) Uani 0.883(5) 1 d D U P A 1
F2 F 0.2365(7) 0.7066(5) 0.57981(16) 0.1385(14) Uani 0.883(5) 1 d D U P A 1
F3 F 0.3435(6) 0.8685(4) 0.4864(2) 0.1332(14) Uani 0.883(5) 1 d D U P A 1
F1A F 0.202(4) 0.9124(17) 0.4603(11) 0.106(4) Uani 0.117(5) 1 d D U P A 2
F2A F 0.091(3) 0.746(3) 0.5512(16) 0.127(5) Uani 0.117(5) 1 d D U P A 2
F3A F 0.346(3) 0.767(4) 0.5505(17) 0.128(5) Uani 0.117(5) 1 d D U P A 2
C17 C -0.0366(4) 1.0836(3) 0.19760(19) 0.0601(7) Uani 1 1 d . . . . .
H17 H 0.047516 1.152177 0.183339 0.072 Uiso 1 1 calc R U . . .
C18 C -0.0542(4) 1.0143(4) 0.27583(19) 0.0681(8) Uani 1 1 d . . . . .
H18 H 0.020942 1.036350 0.310364 0.082 Uiso 1 1 calc R U . . .
C19 C -0.1863(4) 0.9037(6) 0.3115(2) 0.0898(11) Uani 1 1 d . . . . .
H19A H -0.212946 0.913332 0.369700 0.108 Uiso 1 1 calc R U . . .
H19B H -0.294121 0.942454 0.287049 0.108 Uiso 1 1 calc R U . . .
C20 C -0.1289(6) 0.7285(7) 0.2995(3) 0.1113(15) Uani 1 1 d . . . . .
H20A H -0.231465 0.681926 0.293484 0.134 Uiso 1 1 calc R U . . .
H20B H -0.082694 0.672574 0.348751 0.134 Uiso 1 1 calc R U . . .
C21 C 0.0068(4) 0.6911(4) 0.22809(19) 0.0655(7) Uani 1 1 d . . . . .
H21 H 0.102463 0.610141 0.238300 0.079 Uiso 1 1 calc R U . . .
C22 C 0.0049(3) 0.7641(3) 0.14874(17) 0.0551(6) Uani 1 1 d . . . . .
H22 H 0.101755 0.735667 0.110672 0.066 Uiso 1 1 calc R U . . .
C23 C -0.1474(5) 0.8882(4) 0.1209(2) 0.0790(9) Uani 1 1 d . . . . .
H23A H -0.151975 0.880325 0.063491 0.095 Uiso 1 1 calc R U . . .
H23B H -0.255451 0.858874 0.150996 0.095 Uiso 1 1 calc R U . . .
C24 C -0.1408(4) 1.0603(4) 0.1314(2) 0.0737(8) Uani 1 1 d . . . . .
H24A H -0.260115 1.116958 0.143228 0.088 Uiso 1 1 calc R U . . .
H24B H -0.090797 1.112388 0.079934 0.088 Uiso 1 1 calc R U . . .

loop_
_atom_site_aniso_label
_atom_site_aniso_U_11
_atom_site_aniso_U_22
_atom_site_aniso_U_33
_atom_site_aniso_U_23
_atom_site_aniso_U_13
_atom_site_aniso_U_12
Rh1 0.03634(11) 0.04073(11) 0.04904(12) -0.01220(8) -0.00452(7) -0.00326(7)
Cl1 0.0529(3) 0.0544(3) 0.0768(4) -0.0168(3) -0.0108(3) -0.0149(3)
N2 0.0511(11) 0.0407(10) 0.0521(11) -0.0117(8) -0.0075(9) 0.0008(8)
N9 0.0427(10) 0.0398(10) 0.0541(11) -0.0144(8) -0.0051(8) -0.0059(8)
C1 0.0437(12) 0.0399(11) 0.0521(13) -0.0127(10) -0.0078(10) -0.0059(9)
C3 0.0565(15) 0.0420(13) 0.0676(16) -0.0147(11) -0.0071(12) 0.0080(11)
C4 0.0485(13) 0.0418(12) 0.0659(16) -0.0192(11) -0.0034(11) -0.0010(10)
C5 0.0599(16) 0.0517(15) 0.080(2) -0.0248(14) 0.0091(14) -0.0014(12)
C6 0.0730(19) 0.0622(17) 0.0686(18) -0.0243(15) 0.0164(14) -0.0177(14)
C7 0.0704(18) 0.0605(16) 0.0557(15) -0.0114(12) -0.0019(13) -0.0189(13)
C8 0.0546(14) 0.0478(13) 0.0566(14) -0.0085(11) -0.0094(11) -0.0091(11)
C10 0.0539(14) 0.0465(13) 0.0541(14) -0.0077(10) -0.0107(11) -0.0011(10)
C11 0.0587(15) 0.0483(13) 0.0548(14) -0.0083(11) -0.0096(11) -0.0018(11)
C12 0.0717(18) 0.0705(18) 0.0541(15) -0.0114(13) -0.0068(13) 0.0010(14)
C13 0.110(3) 0.087(2) 0.0612(19) 0.0077(17) 0.0050(18) -0.010(2)
C14 0.139(4) 0.062(2) 0.085(2) 0.0098(18) -0.001(2) -0.026(2)
C15 0.107(3) 0.0479(15) 0.0733(19) -0.0089(13) -0.0083(17) -0.0125(15)
C16 0.121(3) 0.095(2) 0.0657(19) -0.0274(18) 0.0002(19) 0.011(2)
F1 0.144(3) 0.140(3) 0.163(4) -0.067(3) -0.019(3) 0.061(2)
F2 0.200(4) 0.148(3) 0.0574(14) -0.0309(15) 0.0069(18) -0.007(3)
F3 0.203(4) 0.102(2) 0.103(2) -0.0539(18) 0.010(2) -0.041(2)
F1A 0.158(11) 0.069(6) 0.088(8) -0.052(5) 0.000(7) 0.010(8)
F2A 0.143(7) 0.131(10) 0.093(10) -0.046(8) 0.028(7) 0.005(9)
F3A 0.165(9) 0.134(10) 0.092(9) -0.050(8) -0.024(7) -0.007(9)
C17 0.0475(14) 0.0499(14) 0.082(2) -0.0222(13) -0.0109(13) 0.0065(11)
C18 0.0439(14) 0.089(2) 0.0727(19) -0.0385(16) -0.0055(13) 0.0061(13)
C19 0.0528(17) 0.142(4) 0.073(2) -0.026(2) 0.0111(15) -0.015(2)
C20 0.098(3) 0.153(4) 0.092(3) -0.015(3) 0.024(2) -0.072(3)
C21 0.0562(16) 0.0645(17) 0.081(2) -0.0056(14) -0.0096(14) -0.0246(13)
C22 0.0483(13) 0.0550(14) 0.0675(16) -0.0218(12) -0.0134(12) -0.0077(11)
C23 0.074(2) 0.080(2) 0.091(2) -0.0244(17) -0.0420(18) 0.0026(16)
C24 0.0698(19) 0.0631(18) 0.089(2) -0.0106(15) -0.0310(16) 0.0070(14)

loop_
_atom_type_symbol
_atom_type_description
_atom_type_scat_dispersion_real
_atom_type_scat_dispersion_imag
_atom_type_scat_source
C C 0.0033 0.0016 'International Tables Vol C Tables 4.2.6.8 and 6.1.1.4'
H H 0.0000 0.0000 'International Tables Vol C Tables 4.2.6.8 and 6.1.1.4'
N N 0.0061 0.0033 'International Tables Vol C Tables 4.2.6.8 and 6.1.1.4'
F F 0.0171 0.0103 'International Tables Vol C Tables 4.2.6.8 and 6.1.1.4'
Cl Cl 0.1484 0.1585 'International Tables Vol C Tables 4.2.6.8 and 6.1.1.4'
Rh Rh -1.1178 0.9187 'International Tables Vol C Tables 4.2.6.8 and 6.1.1.4'

loop_
_geom_angle_atom_site_label_1
_geom_angle_atom_site_label_2
_geom_angle_atom_site_label_3
_geom_angle
_geom_angle_site_symmetry_1
_geom_angle_site_symmetry_3
_geom_angle_publ_flag
C1 Rh1 C21 90.72(11) . . ?
C1 Rh1 C22 94.09(9) . . ?
C21 Rh1 C22 38.18(11) . . ?
C1 Rh1 C17 162.89(11) . . ?
C21 Rh1 C17 95.88(12) . . ?
C22 Rh1 C17 81.66(10) . . ?
C1 Rh1 C18 161.45(12) . . ?
C21 Rh1 C18 82.11(12) . . ?
C22 Rh1 C18 90.79(11) . . ?
C17 Rh1 C18 35.66(11) . . ?
C1 Rh1 Cl1 88.42(6) . . ?
C21 Rh1 Cl1 161.50(9) . . ?
C22 Rh1 Cl1 160.27(8) . . ?
C17 Rh1 Cl1 90.22(8) . . ?
C18 Rh1 Cl1 93.00(8) . . ?
C1 N2 C3 112.2(2) . . ?
C1 N2 C10 123.2(2) . . ?
C3 N2 C10 124.5(2) . . ?
C1 N9 C8 126.6(2) . . ?
C1 N9 C4 111.7(2) . . ?
C8 N9 C4 121.7(2) . . ?
N2 C1 N9 103.32(19) . . ?
N2 C1 Rh1 129.31(18) . . ?
N9 C1 Rh1 127.36(17) . . ?
C4 C3 N2 106.9(2) . . ?
C4 C3 H3 126.5 . . ?
N2 C3 H3 126.5 . . ?
C3 C4 N9 105.8(2) . . ?
C3 C4 C5 136.9(2) . . ?
N9 C4 C5 117.3(2) . . ?
C6 C5 C4 120.1(3) . . ?
C6 C5 H5 120.0 . . ?
C4 C5 H5 120.0 . . ?
C5 C6 C7 120.9(3) . . ?
C5 C6 H6 119.5 . . ?
C7 C6 H6 119.5 . . ?
C8 C7 C6 120.5(3) . . ?
C8 C7 H7 119.7 . . ?
C6 C7 H7 119.7 . . ?
C7 C8 N9 119.4(2) . . ?
C7 C8 H8 120.3 . . ?
N9 C8 H8 120.3 . . ?
C15 C10 C11 121.0(3) . . ?
C15 C10 N2 119.4(2) . . ?
C11 C10 N2 119.6(2) . . ?
C12 C11 C10 118.8(3) . . ?
C12 C11 H11 120.6 . . ?
C10 C11 H11 120.6 . . ?
C11 C12 C13 120.8(3) . . ?
C11 C12 C16 119.5(3) . . ?
C13 C12 C16 119.6(3) . . ?
C14 C13 C12 119.3(3) . . ?
C14 C13 H13 120.4 . . ?
C12 C13 H13 120.4 . . ?
C13 C14 C15 121.0(3) . . ?
C13 C14 H14 119.5 . . ?
C15 C14 H14 119.5 . . ?
C10 C15 C14 119.1(3) . . ?
C10 C15 H15 120.5 . . ?
C14 C15 H15 120.5 . . ?
F3 C16 F1 107.9(4) . . ?
F3A C16 F2A 101.6(16) . . ?
F3 C16 F2 105.5(4) . . ?
F1 C16 F2 106.0(4) . . ?
F3A C16 F1A 107.3(17) . . ?
F2A C16 F1A 103.6(16) . . ?
F3A C16 C12 115.7(12) . . ?
F3 C16 C12 113.4(3) . . ?
F1 C16 C12 110.8(4) . . ?
F2A C16 C12 112.5(11) . . ?
F2 C16 C12 112.8(4) . . ?
F1A C16 C12 114.7(8) . . ?
C18 C17 C24 126.0(3) . . ?
C18 C17 Rh1 72.43(16) . . ?
C24 C17 Rh1 107.71(17) . . ?
C18 C17 H17 117.0 . . ?
C24 C17 H17 117.0 . . ?
Rh1 C17 H17 89.9 . . ?
C17 C18 C19 125.0(3) . . ?
C17 C18 Rh1 71.91(15) . . ?
C19 C18 Rh1 109.3(2) . . ?
C17 C18 H18 117.5 . . ?
C19 C18 H18 117.5 . . ?
Rh1 C18 H18 88.8 . . ?
C20 C19 C18 114.8(3) . . ?
C20 C19 H19A 108.6 . . ?
C18 C19 H19A 108.6 . . ?
C20 C19 H19B 108.6 . . ?
C18 C19 H19B 108.6 . . ?
H19A C19 H19B 107.6 . . ?
C19 C20 C21 116.5(3) . . ?
C19 C20 H20A 108.2 . . ?
C21 C20 H20A 108.2 . . ?
C19 C20 H20B 108.2 . . ?
C21 C20 H20B 108.2 . . ?
H20A C20 H20B 107.3 . . ?
C22 C21 C20 126.9(3) . . ?
C22 C21 Rh1 71.26(15) . . ?
C20 C21 Rh1 109.2(2) . . ?
C22 C21 H21 116.6 . . ?
C20 C21 H21 116.6 . . ?
Rh1 C21 H21 89.5 . . ?
C21 C22 C23 123.0(3) . . ?
C21 C22 Rh1 70.55(15) . . ?
C23 C22 Rh1 112.79(18) . . ?
C21 C22 H22 118.5 . . ?
C23 C22 H22 118.5 . . ?
Rh1 C22 H22 86.7 . . ?
C24 C23 C22 115.1(2) . . ?
C24 C23 H23A 108.5 . . ?
C22 C23 H23A 108.5 . . ?
C24 C23 H23B 108.5 . . ?
C22 C23 H23B 108.5 . . ?
H23A C23 H23B 107.5 . . ?
C23 C24 C17 115.4(3) . . ?
C23 C24 H24A 108.4 . . ?
C17 C24 H24A 108.4 . . ?
C23 C24 H24B 108.4 . . ?
C17 C24 H24B 108.4 . . ?
H24A C24 H24B 107.5 . . ?

loop_
_geom_bond_atom_site_label_1
_geom_bond_atom_site_label_2
_geom_bond_distance
_geom_bond_site_symmetry_2
_geom_bond_publ_flag
Rh1 C1 2.020(2) . ?
Rh1 C21 2.105(3) . ?
Rh1 C22 2.114(2) . ?
Rh1 C17 2.203(2) . ?
Rh1 C18 2.210(3) . ?
Rh1 Cl1 2.3720(6) . ?
N2 C1 1.358(3) . ?
N2 C3 1.386(3) . ?
N2 C10 1.433(3) . ?
N9 C1 1.362(3) . ?
N9 C8 1.383(3) . ?
N9 C4 1.408(3) . ?
C3 C4 1.346(4) . ?
C3 H3 0.9300 . ?
C4 C5 1.431(4) . ?
C5 C6 1.332(4) . ?
C5 H5 0.9300 . ?
C6 C7 1.426(4) . ?
C6 H6 0.9300 . ?
C7 C8 1.342(4) . ?
C7 H7 0.9300 . ?
C8 H8 0.9300 . ?
C10 C15 1.375(4) . ?
C10 C11 1.379(3) . ?
C11 C12 1.376(4) . ?
C11 H11 0.9300 . ?
C12 C13 1.380(5) . ?
C12 C16 1.489(5) . ?
C13 C14 1.366(5) . ?
C13 H13 0.9300 . ?
C14 C15 1.376(5) . ?
C14 H14 0.9300 . ?
C15 H15 0.9300 . ?
C16 F3A 1.276(16) . ?
C16 F3 1.306(6) . ?
C16 F1 1.320(5) . ?
C16 F2A 1.334(15) . ?
C16 F2 1.334(5) . ?
C16 F1A 1.355(15) . ?
C17 C18 1.351(4) . ?
C17 C24 1.506(4) . ?
C17 H17 0.9300 . ?
C18 C19 1.511(5) . ?
C18 H18 0.9300 . ?
C19 C20 1.474(6) . ?
C19 H19A 0.9700 . ?
C19 H19B 0.9700 . ?
C20 C21 1.498(5) . ?
C20 H20A 0.9700 . ?
C20 H20B 0.9700 . ?
C21 C22 1.380(4) . ?
C21 H21 0.9300 . ?
C22 C23 1.510(4) . ?
C22 H22 0.9300 . ?
C23 C24 1.472(4) . ?
C23 H23A 0.9700 . ?
C23 H23B 0.9700 . ?
C24 H24A 0.9700 . ?
C24 H24B 0.9700 . ?

loop_
_geom_torsion_atom_site_label_1
_geom_torsion_atom_site_label_2
_geom_torsion_atom_site_label_3
_geom_torsion_atom_site_label_4
_geom_torsion
_geom_torsion_site_symmetry_1
_geom_torsion_site_symmetry_2
_geom_torsion_site_symmetry_3
_geom_torsion_site_symmetry_4
_geom_torsion_publ_flag
C3 N2 C1 N9 0.0(3) . . . . ?
C10 N2 C1 N9 -179.7(2) . . . . ?
C3 N2 C1 Rh1 -178.89(17) . . . . ?
C10 N2 C1 Rh1 1.4(3) . . . . ?
C8 N9 C1 N2 -179.6(2) . . . . ?
C4 N9 C1 N2 -0.2(2) . . . . ?
C8 N9 C1 Rh1 -0.7(3) . . . . ?
C4 N9 C1 Rh1 178.74(16) . . . . ?
C1 N2 C3 C4 0.2(3) . . . . ?
C10 N2 C3 C4 179.9(2) . . . . ?
N2 C3 C4 N9 -0.3(3) . . . . ?
N2 C3 C4 C5 179.9(3) . . . . ?
C1 N9 C4 C3 0.3(3) . . . . ?
C8 N9 C4 C3 179.8(2) . . . . ?
C1 N9 C4 C5 -179.8(2) . . . . ?
C8 N9 C4 C5 -0.3(3) . . . . ?
C3 C4 C5 C6 179.7(3) . . . . ?
N9 C4 C5 C6 -0.1(4) . . . . ?
C4 C5 C6 C7 0.5(4) . . . . ?
C5 C6 C7 C8 -0.3(4) . . . . ?
C6 C7 C8 N9 -0.2(4) . . . . ?
C1 N9 C8 C7 179.9(2) . . . . ?
C4 N9 C8 C7 0.5(3) . . . . ?
C1 N2 C10 C15 129.2(3) . . . . ?
C3 N2 C10 C15 -50.5(4) . . . . ?
C1 N2 C10 C11 -49.5(3) . . . . ?
C3 N2 C10 C11 130.8(3) . . . . ?
C15 C10 C11 C12 -1.0(4) . . . . ?
N2 C10 C11 C12 177.6(2) . . . . ?
C10 C11 C12 C13 0.6(5) . . . . ?
C10 C11 C12 C16 -176.4(3) . . . . ?
C11 C12 C13 C14 0.7(6) . . . . ?
C16 C12 C13 C14 177.7(4) . . . . ?
C12 C13 C14 C15 -1.6(7) . . . . ?
C11 C10 C15 C14 0.2(5) . . . . ?
N2 C10 C15 C14 -178.5(3) . . . . ?
C13 C14 C15 C10 1.2(6) . . . . ?
C11 C12 C16 F3A -101.8(19) . . . . ?
C13 C12 C16 F3A 81.1(19) . . . . ?
C11 C12 C16 F3 -36.3(5) . . . . ?
C13 C12 C16 F3 146.7(4) . . . . ?
C11 C12 C16 F1 85.3(5) . . . . ?
C13 C12 C16 F1 -91.7(5) . . . . ?
C11 C12 C16 F2A 142.0(17) . . . . ?
C13 C12 C16 F2A -35.1(18) . . . . ?
C11 C12 C16 F2 -156.0(4) . . . . ?
C13 C12 C16 F2 26.9(6) . . . . ?
C11 C12 C16 F1A 23.9(17) . . . . ?
C13 C12 C16 F1A -153.2(16) . . . . ?
C24 C17 C18 C19 -1.8(5) . . . . ?
Rh1 C17 C18 C19 -101.3(3) . . . . ?
C24 C17 C18 Rh1 99.4(3) . . . . ?
C17 C18 C19 C20 85.7(4) . . . . ?
Rh1 C18 C19 C20 4.7(4) . . . . ?
C18 C19 C20 C21 -24.9(5) . . . . ?
C19 C20 C21 C22 -48.1(5) . . . . ?
C19 C20 C21 Rh1 32.5(5) . . . . ?
C20 C21 C22 C23 -4.8(5) . . . . ?
Rh1 C21 C22 C23 -105.1(2) . . . . ?
C20 C21 C22 Rh1 100.3(3) . . . . ?
C21 C22 C23 C24 87.5(4) . . . . ?
Rh1 C22 C23 C24 6.6(4) . . . . ?
C22 C23 C24 C17 -25.3(5) . . . . ?
C18 C17 C24 C23 -50.8(4) . . . . ?
Rh1 C17 C24 C23 30.0(4) . . . . ?
